data_2013942
loop_
_publ_author_name
'Ersanl\?i, Cem C\"uneyt'
'Albayrak, \,Ci\<gdem'
'Odaba\;so\<glu, Mustafa'
'Kazak, Canan'
'Erd\"onmez, Ahmet'

_publ_section_title
;
3-Methoxy-5-(4-methylphenyldiazenyl)salicylaldehyde and
3-methoxy-5-(2-methylphenyldiazenyl)salicylaldehyde
;
_journal_name_full 'Acta Crystallographica, Section C'
_journal_page_first o455
_journal_page_last o457
_journal_paper_doi 10.1107/S0108270104010844
_journal_volume 60
_journal_year 2004
_chemical_formula_iupac 'C15 H14 N2 O3'
_chemical_formula_moiety 'C15 H14 N2 O3'
_chemical_formula_sum 'C15 H14 N2 O3'
_chemical_formula_weight 270.28
_chemical_name_systematic
;
3-Methoxy-5-(2-methylphenyldiazenyl)salicylaldehyde
;
_space_group_IT_number 9
_symmetry_cell_setting monoclinic
_symmetry_space_group_name_Hall 'C -2yc'
_symmetry_space_group_name_H-M 'C 1 c 1'
_atom_sites_solution_hydrogens geom
_atom_sites_solution_primary direct
_atom_sites_solution_secondary difmap
_audit_creation_method SHELXL-97
_cell_angle_alpha 90.00
_cell_angle_beta 97.053(5)
_cell_angle_gamma 90.00
_cell_formula_units_Z 4
_cell_length_a 10.734(5)
_cell_length_b 14.786(5)
_cell_length_c 8.533(5)
_cell_measurement_reflns_used 8228
_cell_measurement_temperature 293
_cell_measurement_theta_max 25.9
_cell_measurement_theta_min 2.4
_cell_volume 1344.0(11)
_computing_cell_refinement X-AREA
_computing_data_collection 'X-AREA (Stoe & Cie, 2002)'
_computing_data_reduction 'X-RED32 (Stoe & Cie, 2002)'
_computing_molecular_graphics 'ORTEP-3 for Windows (Farrugia, 1997)'
_computing_publication_material 'WinGX (Farrugia, 1999)'
_computing_structure_refinement 'SHELXL97 (Sheldrick, 1997)'
_computing_structure_solution 'SHELXS97 (Sheldrick, 1990)'
_diffrn_ambient_temperature 293(2)
_diffrn_detector_area_resol_mean 6.67
_diffrn_measured_fraction_theta_full 1.00
_diffrn_measured_fraction_theta_max 1.00
_diffrn_measurement_device_type 'Stoe IPDS-II'
_diffrn_measurement_method '\w scans'
_diffrn_radiation_monochromator 'plane graphite'
_diffrn_radiation_source 'fine-focus sealed tube'
_diffrn_radiation_type MoK\a
_diffrn_radiation_wavelength 0.71069
_diffrn_reflns_av_R_equivalents 0.077
_diffrn_reflns_av_sigmaI/netI 0.033
_diffrn_reflns_limit_h_max 13
_diffrn_reflns_limit_h_min -13
_diffrn_reflns_limit_k_max 18
_diffrn_reflns_limit_k_min -18
_diffrn_reflns_limit_l_max 10
_diffrn_reflns_limit_l_min -9
_diffrn_reflns_number 9238
_diffrn_reflns_theta_full 25.9
_diffrn_reflns_theta_max 25.9
_diffrn_reflns_theta_min 2.4
_diffrn_standards_decay_% 0
_diffrn_standards_interval_count 0
_diffrn_standards_interval_time 0
_diffrn_standards_number 0
_exptl_absorpt_coefficient_mu 0.095
_exptl_absorpt_correction_type none
_exptl_crystal_colour 'light brown'
_exptl_crystal_density_diffrn 1.336
_exptl_crystal_density_method 'not measured'
_exptl_crystal_description prism
_exptl_crystal_F_000 568
_exptl_crystal_size_max 0.60
_exptl_crystal_size_mid 0.33
_exptl_crystal_size_min 0.13
_refine_diff_density_max 0.12
_refine_diff_density_min -0.11
_refine_ls_extinction_coef 0.016(3)
_refine_ls_extinction_expression Fc^*^=kFc[1+0.001xFc^2^\l^3^/sin(2\q)]^-1/4^
_refine_ls_extinction_method SHELXL97
_refine_ls_goodness_of_fit_ref 0.93
_refine_ls_hydrogen_treatment constr
_refine_ls_matrix_type full
_refine_ls_number_parameters 185
_refine_ls_number_reflns 1307
_refine_ls_number_restraints 2
_refine_ls_restrained_S_all 0.93
_refine_ls_R_factor_all 0.040
_refine_ls_R_factor_gt 0.031
_refine_ls_shift/su_max 0.000
_refine_ls_shift/su_mean 0.000
_refine_ls_structure_factor_coef Fsqd
_refine_ls_weighting_details 'calc w=1/[\s^2^(Fo^2^)+(0.0546P)^2^] where P=(Fo^2^+2Fc^2^)/3'
_refine_ls_weighting_scheme calc
_refine_ls_wR_factor_gt 0.074
_refine_ls_wR_factor_ref 0.078
_reflns_number_gt 1052
_reflns_number_total 1307
_reflns_threshold_expression I>2\s(I)
_cod_data_source_file dn1045.cif
_cod_data_source_block II
_cod_original_sg_symbol_H-M 'C c'
_cod_database_code 2013942

loop_
_symmetry_equiv_pos_as_xyz
'x, y, z'
'x, -y, z+1/2'
'x+1/2, y+1/2, z'
'x+1/2, -y+1/2, z+1/2'

loop_
_atom_site_label
_atom_site_fract_x
_atom_site_fract_y
_atom_site_fract_z
_atom_site_U_iso_or_equiv
_atom_site_adp_type
_atom_site_calc_flag
_atom_site_refinement_flags
_atom_site_occupancy
_atom_site_disorder_assembly
_atom_site_disorder_group
_atom_site_type_symbol
C1 0.4664(2) 0.68612(19) 0.0209(3) 0.0527(6) Uani d . 1 . . C
C2 0.4365(2) 0.75242(19) -0.0941(3) 0.0556(6) Uani d . 1 . . C
C3 0.3836(3) 0.7244(2) -0.2425(3) 0.0664(7) Uani d . 1 . . C
H3 0.3625 0.7677 -0.3204 0.080 Uiso calc R 1 . . H
C4 0.3614(3) 0.6350(2) -0.2780(3) 0.0729(8) Uani d . 1 . . C
H4 0.3262 0.6182 -0.3789 0.088 Uiso calc R 1 . . H
C5 0.3912(3) 0.5700(2) -0.1637(3) 0.0707(7) Uani d . 1 . . C
H5 0.3764 0.5093 -0.1871 0.085 Uiso calc R 1 . . H
C6 0.4432(2) 0.59563(19) -0.0147(3) 0.0615(6) Uani d . 1 . . C
H6 0.4629 0.5519 0.0627 0.074 Uiso calc R 1 . . H
C7 0.6021(2) 0.68796(18) 0.4218(3) 0.0534(6) Uani d . 1 . . C
C8 0.6450(2) 0.62257(18) 0.5293(3) 0.0606(6) Uani d . 1 . . C
H8 0.6385 0.5619 0.5005 0.073 Uiso calc R 1 . . H
C9 0.6981(2) 0.64610(19) 0.6809(3) 0.0588(6) Uani d . 1 . . C
C10 0.7070(2) 0.73696(19) 0.7241(3) 0.0563(6) Uani d . 1 . . C
C11 0.6614(2) 0.80367(17) 0.6145(3) 0.0539(6) Uani d . 1 . . C
C12 0.6097(2) 0.77953(19) 0.4657(3) 0.0551(6) Uani d . 1 . . C
H12 0.5796 0.8239 0.3936 0.066 Uiso calc R 1 . . H
C13 0.7415(3) 0.5760(2) 0.7913(3) 0.0774(8) Uani d . 1 . . C
H13 0.7316 0.5163 0.7577 0.093 Uiso calc R 1 . . H
C14 0.6149(3) 0.95977(18) 0.5744(4) 0.0775(8) Uani d . 1 . . C
H14A 0.6526 0.9629 0.4782 0.116 Uiso calc R 1 . . H
H14B 0.6258 1.0166 0.6289 0.116 Uiso calc R 1 . . H
H14C 0.5270 0.9470 0.5504 0.116 Uiso calc R 1 . . H
C15 0.4623(3) 0.85087(19) -0.0605(4) 0.0704(7) Uani d . 1 . . C
H15A 0.4317 0.8671 0.0368 0.106 Uiso calc R 1 . . H
H15B 0.4206 0.8867 -0.1450 0.106 Uiso calc R 1 . . H
H15C 0.5511 0.8616 -0.0518 0.106 Uiso calc R 1 . . H
N1 0.51716(18) 0.71794(15) 0.1733(2) 0.0548(5) Uani d . 1 . . N
N2 0.55309(19) 0.65674(15) 0.2695(2) 0.0595(6) Uani d . 1 . . N
O1 0.7909(2) 0.58971(17) 0.9275(3) 0.0962(7) Uani d . 1 . . O
O2 0.75812(19) 0.76390(15) 0.8682(3) 0.0735(6) Uani d . 1 . . O
H2O 0.7810 0.7195 0.9217 0.110 Uiso calc R 1 . . H
O3 0.67369(16) 0.88961(13) 0.6724(3) 0.0670(5) Uani d . 1 . . O

loop_
_atom_site_aniso_label
_atom_site_aniso_U_11
_atom_site_aniso_U_22
_atom_site_aniso_U_33
_atom_site_aniso_U_12
_atom_site_aniso_U_13
_atom_site_aniso_U_23
C1 0.0500(12) 0.0627(16) 0.0452(14) -0.0024(10) 0.0045(10) -0.0027(10)
C2 0.0518(13) 0.0649(15) 0.0508(14) 0.0001(11) 0.0082(11) 0.0038(12)
C3 0.0654(15) 0.085(2) 0.0459(15) -0.0036(14) -0.0036(11) 0.0082(14)
C4 0.0704(16) 0.097(2) 0.0488(14) -0.0109(13) -0.0031(12) -0.0044(13)
C5 0.0771(18) 0.0750(18) 0.0585(14) -0.0143(14) 0.0025(12) -0.0115(14)
C6 0.0697(15) 0.0621(16) 0.0512(13) -0.0037(12) 0.0010(10) -0.0018(12)
C7 0.0567(12) 0.0593(15) 0.0429(13) -0.0020(10) 0.0007(10) -0.0012(10)
C8 0.0625(14) 0.0627(14) 0.0547(15) 0.0014(12) 0.0003(11) -0.0007(12)
C9 0.0557(14) 0.0678(15) 0.0510(14) 0.0009(11) -0.0012(11) 0.0045(12)
C10 0.0493(13) 0.0737(17) 0.0437(14) -0.0007(11) -0.0027(11) -0.0038(11)
C11 0.0527(12) 0.0572(14) 0.0510(14) -0.0026(11) 0.0027(10) -0.0053(11)
C12 0.0557(12) 0.0632(14) 0.0455(12) -0.0005(10) 0.0024(10) 0.0021(11)
C13 0.0857(19) 0.0783(18) 0.0630(17) 0.0070(14) -0.0115(14) 0.0101(13)
C14 0.0849(18) 0.0590(15) 0.0838(19) 0.0010(13) -0.0080(15) -0.0041(14)
C15 0.0812(19) 0.0616(16) 0.0679(17) 0.0006(13) 0.0073(13) 0.0054(13)
N1 0.0573(12) 0.0608(13) 0.0446(12) -0.0028(9) -0.0009(9) -0.0025(10)
N2 0.0663(12) 0.0658(15) 0.0442(11) -0.0012(9) -0.0023(9) -0.0014(10)
O1 0.1105(17) 0.0988(16) 0.0702(13) 0.0086(12) -0.0259(11) 0.0164(11)
O2 0.0771(12) 0.0870(14) 0.0513(12) 0.0015(10) -0.0128(9) -0.0051(9)
O3 0.0770(11) 0.0604(10) 0.0602(10) -0.0031(8) -0.0057(8) -0.0075(8)

loop_
_atom_type_symbol
_atom_type_description
_atom_type_scat_dispersion_real
_atom_type_scat_dispersion_imag
_atom_type_scat_source
C C 0.0033 0.0016 'International Tables Vol C Tables 4.2.6.8 and 6.1.1.4'
H H 0.0000 0.0000 'International Tables Vol C Tables 4.2.6.8 and 6.1.1.4'
N N 0.0061 0.0033 'International Tables Vol C Tables 4.2.6.8 and 6.1.1.4'
O O 0.0106 0.0060 'International Tables Vol C Tables 4.2.6.8 and 6.1.1.4'

loop_
_geom_angle_atom_site_label_1
_geom_angle_atom_site_label_2
_geom_angle_atom_site_label_3
_geom_angle
_geom_angle_publ_flag
C6 C1 C2 120.2(3) ?
C6 C1 N1 123.7(2) yes
C2 C1 N1 116.0(2) yes
C3 C2 C1 117.7(3) ?
C3 C2 C15 120.6(2) ?
C1 C2 C15 121.7(3) ?
C4 C3 C2 122.0(3) ?
C4 C3 H3 119.0 ?
C2 C3 H3 119.0 ?
C3 C4 C5 119.8(3) ?
C3 C4 H4 120.1 ?
C5 C4 H4 120.1 ?
C6 C5 C4 119.6(3) ?
C6 C5 H5 120.2 ?
C4 C5 H5 120.2 ?
C5 C6 C1 120.5(3) ?
C5 C6 H6 119.7 ?
C1 C6 H6 119.7 ?
C8 C7 C12 119.8(2) ?
C8 C7 N2 116.1(2) yes
C12 C7 N2 124.2(2) yes
C7 C8 C9 120.7(2) ?
C7 C8 H8 119.7 ?
C9 C8 H8 119.7 ?
C8 C9 C10 119.6(2) ?
C8 C9 C13 119.4(3) ?
C10 C9 C13 121.0(2) ?
O2 C10 C9 122.3(2) yes
O2 C10 C11 118.1(3) yes
C9 C10 C11 119.6(2) yes
O3 C11 C12 126.1(2) yes
O3 C11 C10 113.8(2) yes
C12 C11 C10 120.2(2) ?
C11 C12 C7 120.2(2) ?
C11 C12 H12 119.9 ?
C7 C12 H12 119.9 ?
O1 C13 C9 124.5(3) yes
O1 C13 H13 117.8 ?
C9 C13 H13 117.8 ?
O3 C14 H14A 109.5 ?
O3 C14 H14B 109.5 ?
H14A C14 H14B 109.5 ?
O3 C14 H14C 109.5 ?
H14A C14 H14C 109.5 ?
H14B C14 H14C 109.5 ?
C2 C15 H15A 109.5 ?
C2 C15 H15B 109.5 ?
H15A C15 H15B 109.5 ?
C2 C15 H15C 109.5 ?
H15A C15 H15C 109.5 ?
H15B C15 H15C 109.5 ?
N2 N1 C1 114.4(2) yes
N1 N2 C7 114.6(2) yes
C10 O2 H2O 109.5 ?
C11 O3 C14 116.6(2) yes

loop_
_geom_bond_atom_site_label_1
_geom_bond_atom_site_label_2
_geom_bond_site_symmetry_2
_geom_bond_distance
_geom_bond_publ_flag
C1 C6 . 1.388(4) ?
C1 C2 . 1.396(4) ?
C1 N1 . 1.427(3) yes
C2 C3 . 1.386(4) ?
C2 C15 . 1.503(4) ?
C3 C4 . 1.372(5) ?
C3 H3 . 0.9300 ?
C4 C5 . 1.378(4) ?
C4 H4 . 0.9300 ?
C5 C6 . 1.377(4) ?
C5 H5 . 0.9300 ?
C6 H6 . 0.9300 ?
C7 C8 . 1.373(4) ?
C7 C12 . 1.405(4) ?
C7 N2 . 1.418(3) yes
C8 C9 . 1.393(4) ?
C8 H8 . 0.9300 ?
C9 C10 . 1.393(4) ?
C9 C13 . 1.439(4) ?
C10 O2 . 1.344(4) yes
C10 C11 . 1.405(4) ?
C11 O3 . 1.364(3) yes
C11 C12 . 1.369(4) ?
C12 H12 . 0.9300 ?
C13 O1 . 1.234(4) yes
C13 H13 . 0.9300 ?
C14 O3 . 1.429(4) yes
C14 H14A . 0.9600 ?
C14 H14B . 0.9600 ?
C14 H14C . 0.9600 ?
C15 H15A . 0.9600 ?
C15 H15B . 0.9600 ?
C15 H15C . 0.9600 ?
N1 N2 . 1.251(3) yes
O2 H2O . 0.8200 ?

loop_
_geom_hbond_atom_site_label_D
_geom_hbond_atom_site_label_H
_geom_hbond_atom_site_label_A
_geom_hbond_distance_DH
_geom_hbond_distance_HA
_geom_hbond_distance_DA
_geom_hbond_angle_DHA
O2 H2O O1 0.82 1.92 2.640(3) 146

loop_
_geom_torsion_atom_site_label_1
_geom_torsion_atom_site_label_2
_geom_torsion_atom_site_label_3
_geom_torsion_atom_site_label_4
_geom_torsion
C6 C1 C2 C3 0.0(4)
N1 C1 C2 C3 -178.2(2)
C6 C1 C2 C15 -179.0(2)
N1 C1 C2 C15 2.8(4)
C1 C2 C3 C4 -0.4(4)
C15 C2 C3 C4 178.6(3)
C2 C3 C4 C5 0.4(5)
C3 C4 C5 C6 0.0(5)
C4 C5 C6 C1 -0.4(4)
C2 C1 C6 C5 0.4(4)
N1 C1 C6 C5 178.5(2)
C12 C7 C8 C9 -1.1(4)
N2 C7 C8 C9 178.2(2)
C7 C8 C9 C10 0.4(4)
C7 C8 C9 C13 179.6(2)
C8 C9 C10 O2 -179.5(2)
C13 C9 C10 O2 1.4(4)
C8 C9 C10 C11 0.4(4)
C13 C9 C10 C11 -178.7(2)
O2 C10 C11 O3 -1.2(3)
C9 C10 C11 O3 178.9(2)
O2 C10 C11 C12 179.3(2)
C9 C10 C11 C12 -0.6(4)
O3 C11 C12 C7 -179.5(2)
C10 C11 C12 C7 -0.1(4)
C8 C7 C12 C11 1.0(4)
N2 C7 C12 C11 -178.3(2)
C8 C9 C13 O1 179.3(3)
C10 C9 C13 O1 -1.6(4)
C6 C1 N1 N2 7.8(3)
C2 C1 N1 N2 -174.02(19)
C1 N1 N2 C7 -179.2(2)
C8 C7 N2 N1 -178.6(2)
C12 C7 N2 N1 0.7(3)
C12 C11 O3 C14 7.2(4)
C10 C11 O3 C14 -172.2(2)

loop_
_cod_related_entry_id
_cod_related_entry_database
_cod_related_entry_code
1 ChemSpider 21181362
